data_7155128
loop_
_publ_author_name
'You, Zhi-Hao'
'Chen, Ying-Han'
'Liu, Yan-Kai'

_publ_section_title
;
 From racemic precursors to fully stereocontrolled products: one-pot
 synthesis of chiral \a-amino lactones and lactams.
;
_journal_issue 26
_journal_name_full 'Organic &amp; biomolecular chemistry'
_journal_page_first 6316
_journal_page_last 6327
_journal_paper_doi 10.1039/c6ob00953k
_journal_volume 14
_journal_year 2016
_chemical_absolute_configuration rm
_chemical_formula_sum 'C12 H13 F3 N2 O4'
_chemical_formula_weight 306.24
_chemical_name_systematic
; 
 ? 
;
_space_group_IT_number 4
_symmetry_cell_setting monoclinic
_symmetry_space_group_name_Hall 'P 2yb'
_symmetry_space_group_name_H-M 'P 1 21 1'
_atom_sites_solution_hydrogens geom
_atom_sites_solution_primary direct
_atom_sites_solution_secondary difmap
_audit_creation_method SHELXL-97
_audit_update_record
;
2015-11-16 deposited with the CCDC.
2016-05-31 downloaded from the CCDC.
;
_cell_angle_alpha 90.00
_cell_angle_beta 93.572(6)
_cell_angle_gamma 90.00
_cell_formula_units_Z 2
_cell_length_a 8.1994(5)
_cell_length_b 5.9821(4)
_cell_length_c 13.9212(9)
_cell_measurement_reflns_used 1707
_cell_measurement_temperature 293(2)
_cell_measurement_theta_max 70.8870
_cell_measurement_theta_min 7.3710
_cell_volume 681.50(8)
_computing_structure_refinement 'SHELXL-97 (Sheldrick, 1997)'
_computing_structure_solution 'SHELXS-97 (Sheldrick, 1990)'
_diffrn_ambient_temperature 293(2)
_diffrn_measured_fraction_theta_full 1.000
_diffrn_measured_fraction_theta_max 1.000
_diffrn_measurement_device_type 'Xcalibur, Eos, Gemini'
_diffrn_radiation_monochromator graphite
_diffrn_radiation_source 'Enhance (Cu) X-ray Source'
_diffrn_radiation_type CuK\a
_diffrn_radiation_wavelength 1.54184
_diffrn_reflns_av_R_equivalents 0.0320
_diffrn_reflns_av_sigmaI/netI 0.0473
_diffrn_reflns_limit_h_max 9
_diffrn_reflns_limit_h_min -6
_diffrn_reflns_limit_k_max 7
_diffrn_reflns_limit_k_min -7
_diffrn_reflns_limit_l_max 16
_diffrn_reflns_limit_l_min -16
_diffrn_reflns_number 3909
_diffrn_reflns_theta_full 67.23
_diffrn_reflns_theta_max 67.23
_diffrn_reflns_theta_min 3.18
_exptl_absorpt_coefficient_mu 1.216
_exptl_absorpt_correction_T_max 0.8779
_exptl_absorpt_correction_T_min 0.8678
_exptl_absorpt_correction_type multi-scan
_exptl_absorpt_process_details sadabs
_exptl_crystal_colour colorless
_exptl_crystal_density_diffrn 1.492
_exptl_crystal_density_method 'not measured'
_exptl_crystal_description block
_exptl_crystal_F_000 316
_exptl_crystal_size_max 0.12
_exptl_crystal_size_mid 0.12
_exptl_crystal_size_min 0.11
_refine_diff_density_max 0.384
_refine_diff_density_min -0.273
_refine_diff_density_rms 0.054
_refine_ls_abs_structure_details 'Flack H D (1983), Acta Cryst. A39, 876-881'
_refine_ls_abs_structure_Flack 0.00
_refine_ls_extinction_coef 0.022(3)
_refine_ls_extinction_expression Fc^*^=kFc[1+0.001xFc^2^\l^3^/sin(2\q)]^-1/4^
_refine_ls_extinction_method SHELXL
_refine_ls_goodness_of_fit_ref 1.046
_refine_ls_hydrogen_treatment constr
_refine_ls_matrix_type full
_refine_ls_number_parameters 192
_refine_ls_number_reflns 2310
_refine_ls_number_restraints 1
_refine_ls_restrained_S_all 1.045
_refine_ls_R_factor_all 0.0639
_refine_ls_R_factor_gt 0.0547
_refine_ls_shift/su_max 0.000
_refine_ls_shift/su_mean 0.000
_refine_ls_structure_factor_coef Fsqd
_refine_ls_weighting_details 'calc w=1/[\s^2^(Fo^2^)+(0.1046P)^2^+0.0468P] where P=(Fo^2^+2Fc^2^)/3'
_refine_ls_weighting_scheme calc
_refine_ls_wR_factor_gt 0.1551
_refine_ls_wR_factor_ref 0.1662
_reflns_number_gt 1962
_reflns_number_total 2310
_reflns_threshold_expression >2sigma(I)
_cod_data_source_file c6ob00953k2.cif
_cod_data_source_block exp_6844
_cod_depositor_comments 'Adding full bibliography for 7155128--7155129.cif.'
_cod_original_cell_volume 681.50(7)
_cod_original_sg_symbol_H-M P21
_cod_database_code 7155128

loop_
_symmetry_equiv_pos_as_xyz
'x, y, z'
'-x, y+1/2, -z'

loop_
_atom_site_label
_atom_site_type_symbol
_atom_site_fract_x
_atom_site_fract_y
_atom_site_fract_z
_atom_site_U_iso_or_equiv
_atom_site_adp_type
_atom_site_occupancy
_atom_site_symmetry_multiplicity
_atom_site_calc_flag
_atom_site_refinement_flags
F1 F 0.9370(5) 0.0288(7) 0.6526(4) 0.1284(16) Uani 1 1 d .
F2 F 1.0411(4) 0.3223(8) 0.7091(2) 0.1182(14) Uani 1 1 d .
F3 F 1.0670(4) 0.2371(11) 0.5652(3) 0.1372(19) Uani 1 1 d .
N1 N 0.4833(4) 0.9044(5) 0.6749(2) 0.0526(8) Uani 1 1 d .
H1A H 0.5214 1.0018 0.7158 0.063 Uiso 1 1 calc R
N2 N 0.5553(4) 0.8575(5) 0.5850(2) 0.0490(7) Uani 1 1 d .
H2A H 0.6240 0.7428 0.5929 0.073 Uiso 1 1 calc R
H2B H 0.6095 0.9773 0.5665 0.073 Uiso 1 1 calc R
H2C H 0.4769 0.8235 0.5403 0.073 Uiso 1 1 calc R
O1 O 0.4124(3) 0.4702(4) 0.79217(18) 0.0519(7) Uani 1 1 d .
O2 O 0.4135(3) 0.3932(4) 0.63617(18) 0.0521(6) Uani 1 1 d .
O3 O 0.7145(3) 0.2539(4) 0.54221(17) 0.0522(6) Uani 1 1 d .
O4 O 0.7884(4) 0.5510(5) 0.6317(3) 0.0792(10) Uani 1 1 d .
C1 C 0.3357(5) 0.6991(9) 1.0274(3) 0.0673(12) Uani 1 1 d .
H1 H 0.4012 0.8261 1.0282 0.081 Uiso 1 1 calc R
C2 C 0.2696(6) 0.6285(11) 1.1118(3) 0.0810(15) Uani 1 1 d .
H2 H 0.2885 0.7109 1.1681 0.097 Uiso 1 1 calc R
C3 C 0.1774(5) 0.4392(10) 1.1125(3) 0.0717(13) Uani 1 1 d .
H3 H 0.1362 0.3899 1.1695 0.086 Uiso 1 1 calc R
C4 C 0.1452(6) 0.3202(8) 1.0282(3) 0.0702(12) Uani 1 1 d .
H4 H 0.0814 0.1917 1.0283 0.084 Uiso 1 1 calc R
C5 C 0.2084(5) 0.3934(8) 0.9433(3) 0.0604(10) Uani 1 1 d .
H5 H 0.1856 0.3144 0.8864 0.073 Uiso 1 1 calc R
C6 C 0.3052(4) 0.5832(6) 0.9428(3) 0.0477(8) Uani 1 1 d .
C7 C 0.3800(5) 0.6611(6) 0.8533(3) 0.0496(8) Uani 1 1 d .
H7 H 0.4837 0.7361 0.8714 0.060 Uiso 1 1 calc R
C8 C 0.2762(6) 0.8147(7) 0.7874(3) 0.0633(11) Uani 1 1 d .
H8A H 0.1611 0.7784 0.7888 0.076 Uiso 1 1 calc R
H8B H 0.2924 0.9702 0.8054 0.076 Uiso 1 1 calc R
C9 C 0.3385(4) 0.7683(6) 0.6888(2) 0.0479(8) Uani 1 1 d .
H9 H 0.2534 0.7894 0.6370 0.057 Uiso 1 1 calc R
C10 C 0.3917(4) 0.5242(6) 0.6989(2) 0.0443(8) Uani 1 1 d .
C11 C 0.9653(5) 0.2394(9) 0.6320(3) 0.0661(11) Uani 1 1 d .
C12 C 0.8055(4) 0.3630(6) 0.5996(2) 0.0452(8) Uani 1 1 d .

loop_
_atom_site_aniso_label
_atom_site_aniso_U_11
_atom_site_aniso_U_22
_atom_site_aniso_U_33
_atom_site_aniso_U_23
_atom_site_aniso_U_13
_atom_site_aniso_U_12
F1 0.120(3) 0.078(2) 0.179(4) 0.030(2) -0.053(3) 0.025(2)
F2 0.091(2) 0.146(3) 0.109(2) -0.028(2) -0.0546(17) 0.023(2)
F3 0.0612(17) 0.225(6) 0.128(3) -0.007(3) 0.0228(17) 0.032(2)
N1 0.080(2) 0.0330(14) 0.0433(14) -0.0041(12) -0.0059(13) -0.0011(14)
N2 0.0581(16) 0.0395(15) 0.0480(14) 0.0019(12) -0.0068(12) -0.0074(13)
O1 0.0618(15) 0.0409(14) 0.0538(14) 0.0049(10) 0.0098(11) 0.0158(11)
O2 0.0616(14) 0.0356(12) 0.0606(14) -0.0069(11) 0.0167(11) -0.0016(11)
O3 0.0473(13) 0.0558(16) 0.0527(13) 0.0019(12) -0.0045(10) -0.0018(11)
O4 0.0720(19) 0.0539(18) 0.110(3) -0.0144(17) -0.0103(18) 0.0003(15)
C1 0.071(3) 0.079(3) 0.051(2) -0.0088(19) 0.0000(18) -0.021(2)
C2 0.077(3) 0.114(4) 0.052(2) -0.014(3) 0.005(2) -0.028(3)
C3 0.060(2) 0.098(4) 0.057(2) 0.009(2) 0.0095(18) -0.009(2)
C4 0.065(2) 0.066(3) 0.081(3) 0.006(2) 0.018(2) -0.012(2)
C5 0.062(2) 0.061(2) 0.059(2) -0.0091(19) 0.0086(17) -0.0028(19)
C6 0.0419(16) 0.049(2) 0.053(2) 0.0013(14) 0.0030(14) 0.0059(14)
C7 0.0531(19) 0.0439(18) 0.0517(19) -0.0021(15) 0.0019(15) 0.0038(15)
C8 0.083(3) 0.049(2) 0.059(2) 0.0027(17) 0.0105(18) 0.025(2)
C9 0.059(2) 0.0377(18) 0.0467(18) -0.0001(14) -0.0013(14) 0.0103(15)
C10 0.0444(17) 0.0373(17) 0.0520(19) 0.0010(15) 0.0093(14) -0.0007(14)
C11 0.059(2) 0.074(3) 0.064(2) -0.002(2) -0.0095(19) 0.001(2)
C12 0.0405(16) 0.0458(19) 0.0489(16) 0.0058(15) 0.0001(13) -0.0058(14)

loop_
_atom_type_symbol
_atom_type_description
_atom_type_scat_dispersion_real
_atom_type_scat_dispersion_imag
_atom_type_scat_source
C C 0.0181 0.0091 'International Tables Vol C Tables 4.2.6.8 and 6.1.1.4'
H H 0.0000 0.0000 'International Tables Vol C Tables 4.2.6.8 and 6.1.1.4'
N N 0.0311 0.0180 'International Tables Vol C Tables 4.2.6.8 and 6.1.1.4'
O O 0.0492 0.0322 'International Tables Vol C Tables 4.2.6.8 and 6.1.1.4'
F F 0.0727 0.0534 'International Tables Vol C Tables 4.2.6.8 and 6.1.1.4'

loop_
_geom_angle_atom_site_label_1
_geom_angle_atom_site_label_2
_geom_angle_atom_site_label_3
_geom_angle
N2 N1 C9 112.7(3)
C10 O1 C7 111.1(3)
C6 C1 C2 120.7(4)
C3 C2 C1 120.3(4)
C2 C3 C4 119.9(4)
C3 C4 C5 119.8(4)
C6 C5 C4 120.4(4)
C1 C6 C5 118.8(4)
C1 C6 C7 119.6(4)
C5 C6 C7 121.6(3)
O1 C7 C6 109.9(3)
O1 C7 C8 103.6(3)
C6 C7 C8 116.6(3)
C9 C8 C7 103.2(3)
N1 C9 C8 109.9(3)
N1 C9 C10 108.3(3)
C8 C9 C10 101.6(3)
O2 C10 O1 122.4(3)
O2 C10 C9 127.9(3)
O1 C10 C9 109.8(3)
F3 C11 F2 107.6(4)
F3 C11 F1 106.2(5)
F2 C11 F1 105.4(4)
F3 C11 C12 111.7(4)
F2 C11 C12 114.2(4)
F1 C11 C12 111.3(4)
O4 C12 O3 129.8(4)
O4 C12 C11 116.6(3)
O3 C12 C11 113.5(3)

loop_
_geom_bond_atom_site_label_1
_geom_bond_atom_site_label_2
_geom_bond_distance
F1 C11 1.317(6)
F2 C11 1.305(5)
F3 C11 1.287(5)
N1 N2 1.443(4)
N1 C9 1.462(5)
O1 C10 1.338(4)
O1 C7 1.459(4)
O2 C10 1.195(4)
O3 C12 1.244(4)
O4 C12 1.221(5)
C1 C6 1.376(5)
C1 C2 1.389(6)
C2 C3 1.362(8)
C3 C4 1.383(7)
C4 C5 1.391(6)
C5 C6 1.386(6)
C6 C7 1.496(5)
C7 C8 1.522(5)
C8 C9 1.519(5)
C9 C10 1.528(5)
C11 C12 1.547(5)
